data_7156289
loop_
_publ_author_name
'Hsu, Day-Shin'
'Liou, Chang-Yan'

_publ_section_title
;
 Total synthesis and structural revision of (+-)-nidemone.
;
_journal_issue 27
_journal_name_full 'Organic &amp; biomolecular chemistry'
_journal_page_first 4990
_journal_page_last 4995
_journal_paper_doi 10.1039/c8ob01207e
_journal_volume 16
_journal_year 2018
_chemical_formula_moiety 'C15 H14 O4'
_chemical_formula_sum 'C14 H14 O4'
_chemical_formula_weight 258.26
_space_group_crystal_system orthorhombic
_space_group_IT_number 61
_space_group_name_Hall '-P 2ac 2ab'
_space_group_name_H-M_alt 'P b c a'
_symmetry_space_group_name_Hall '-P 2ac 2ab'
_symmetry_space_group_name_H-M 'P b c a'
_atom_sites_solution_hydrogens difmap
_audit_creation_method SHELXL-2014/7
_audit_update_record
;
2018-06-13 deposited with the CCDC.
2018-06-19 downloaded from the CCDC.
;
_cell_angle_alpha 90
_cell_angle_beta 90
_cell_angle_gamma 90
_cell_formula_units_Z 8
_cell_length_a 10.287(2)
_cell_length_b 11.291(2)
_cell_length_c 20.866(4)
_cell_measurement_reflns_used 574
_cell_measurement_temperature 173(2)
_cell_measurement_theta_max 25.0
_cell_measurement_theta_min 12.5
_cell_volume 2423.6(8)
_computing_structure_refinement 'SHELXL-2014/7 (Sheldrick, 2014)'
_diffrn_ambient_temperature 173(2)
_diffrn_measured_fraction_theta_full 1.000
_diffrn_measured_fraction_theta_max 0.983
_diffrn_measurement_device_type 'Bruker Smart Apex'
_diffrn_measurement_method 'phi-omega scan'
_diffrn_radiation_type MoK\a
_diffrn_radiation_wavelength 0.71073
_diffrn_reflns_av_R_equivalents 0.0253
_diffrn_reflns_av_unetI/netI 0.0151
_diffrn_reflns_Laue_measured_fraction_full 1.000
_diffrn_reflns_Laue_measured_fraction_max 0.983
_diffrn_reflns_limit_h_max 13
_diffrn_reflns_limit_h_min -13
_diffrn_reflns_limit_k_max 14
_diffrn_reflns_limit_k_min -15
_diffrn_reflns_limit_l_max 27
_diffrn_reflns_limit_l_min -27
_diffrn_reflns_number 26046
_diffrn_reflns_point_group_measured_fraction_full 1.000
_diffrn_reflns_point_group_measured_fraction_max 0.983
_diffrn_reflns_theta_full 25.242
_diffrn_reflns_theta_max 28.332
_diffrn_reflns_theta_min 1.952
_exptl_absorpt_coefficient_mu 0.099
_exptl_absorpt_correction_T_max 0.986
_exptl_absorpt_correction_T_min 0.981
_exptl_absorpt_correction_type empirical
_exptl_absorpt_process_details SADABS
_exptl_crystal_colour Colorless
_exptl_crystal_density_diffrn 1.415
_exptl_crystal_density_method 'not measured'
_exptl_crystal_description Columns
_exptl_crystal_F_000 1065
_exptl_crystal_size_max 0.3841
_exptl_crystal_size_mid 0.1620
_exptl_crystal_size_min 0.1406
_refine_diff_density_max 0.352
_refine_diff_density_min -0.212
_refine_diff_density_rms 0.048
_refine_ls_extinction_method none
_refine_ls_goodness_of_fit_ref 1.090
_refine_ls_hydrogen_treatment refall
_refine_ls_matrix_type full
_refine_ls_number_parameters 228
_refine_ls_number_reflns 2965
_refine_ls_number_restraints 0
_refine_ls_restrained_S_all 1.090
_refine_ls_R_factor_all 0.0506
_refine_ls_R_factor_gt 0.0406
_refine_ls_shift/su_max 0.003
_refine_ls_shift/su_mean 0.000
_refine_ls_structure_factor_coef Fsqd
_refine_ls_weighting_details 'w=1/[\s^2^(Fo^2^)+(0.0790P)^2^+0.6314P] where P=(Fo^2^+2Fc^2^)/3'
_refine_ls_weighting_scheme calc
_refine_ls_wR_factor_gt 0.1168
_refine_ls_wR_factor_ref 0.1315
_reflns_Friedel_coverage 0.000
_reflns_number_gt 2579
_reflns_number_total 2965
_reflns_threshold_expression 'I > 2\s(I)'
_cod_data_source_file c8ob01207e2.cif
_cod_data_source_block LCY14
_cod_depositor_comments
;
The following automatic conversions were performed:

'_exptl_absorpt_correction_type' value 'Empirical' changed to
'empirical' according to
/home/data/users/saulius/crontab/automatic-downloads/rss-feeds/RSC/lib/dictionaries/cif_core.dic
dictionary named 'cif_core.dic' version 2.4.2 from 2011-04-26.

Automatic conversion script
Id: cif_fix_values 4973 2017-02-22 13:04:09Z antanas 

 Adding full bibliography for 7156289.cif.
;
_cod_original_cell_volume 2423.6(9)
_cod_database_code 7156289
_shelx_shelxl_version_number 2014/7
_shelx_space_group_comment
;
The symmetry employed for this shelxl refinement is uniquely defined
by the following loop, which should always be used as a source of
symmetry information in preference to the above space-group names.
They are only intended as comments.
;

loop_
_space_group_symop_operation_xyz
'x, y, z'
'-x+1/2, -y, z+1/2'
'-x, y+1/2, -z+1/2'
'x+1/2, -y+1/2, -z'
'-x, -y, -z'
'x-1/2, y, -z-1/2'
'x, -y-1/2, z-1/2'
'-x-1/2, y-1/2, z'

loop_
_atom_site_label
_atom_site_type_symbol
_atom_site_fract_x
_atom_site_fract_y
_atom_site_fract_z
_atom_site_U_iso_or_equiv
_atom_site_adp_type
_atom_site_occupancy
_atom_site_site_symmetry_order
_atom_site_calc_flag
C10 C 0.12163(11) 0.16539(9) 0.44155(5) 0.0218(2) Uani 1 1 d
C5 C 0.09264(11) 0.16455(10) 0.37288(5) 0.0244(2) Uani 1 1 d
C13 C 0.30432(11) 0.17598(10) 0.57019(6) 0.0246(2) Uani 1 1 d
C12 C 0.37812(11) 0.11040(10) 0.53004(6) 0.0252(3) Uani 1 1 d
C9 C 0.23726(10) 0.23698(9) 0.46576(5) 0.0227(2) Uani 1 1 d
C14 C 0.22159(12) 0.26576(11) 0.53726(6) 0.0279(3) Uani 1 1 d
C11 C 0.35303(10) 0.14741(9) 0.46497(6) 0.0224(2) Uani 1 1 d
C6 C 0.16033(12) 0.23878(11) 0.32954(6) 0.0301(3) Uani 1 1 d
C8 C 0.25952(13) 0.34715(10) 0.42424(7) 0.0313(3) Uani 1 1 d
C4 C -0.00578(12) 0.08794(11) 0.34951(6) 0.0305(3) Uani 1 1 d
C7 C 0.26560(14) 0.32096(12) 0.35276(7) 0.0358(3) Uani 1 1 d
C3 C -0.03508(15) 0.08606(14) 0.28431(7) 0.0419(3) Uani 1 1 d
C1 C 0.12847(16) 0.23408(14) 0.26504(7) 0.0418(4) Uani 1 1 d
C2 C 0.03205(17) 0.15897(15) 0.24307(7) 0.0466(4) Uani 1 1 d
O1 O 0.29838(9) 0.17275(8) 0.63349(4) 0.0318(2) Uani 1 1 d
C15 C 0.37044(14) 0.07873(14) 0.66373(6) 0.0369(3) Uani 1 1 d
O3 O 0.05788(8) 0.10603(8) 0.47973(4) 0.0300(2) Uani 1 1 d
O2 O 0.40794(8) 0.11408(8) 0.41622(4) 0.0298(2) Uani 1 1 d
O4 O -0.07355(9) 0.01418(9) 0.38774(5) 0.0388(3) Uani 1 1 d
H1 H 0.3336(16) 0.0039(16) 0.6503(8) 0.041(4) Uiso 1 1 d
H2 H 0.3585(18) 0.0898(16) 0.7092(9) 0.049(5) Uiso 1 1 d
H3 H 0.4641(19) 0.0808(17) 0.6534(9) 0.052(5) Uiso 1 1 d
H4 H 0.4404(14) 0.0495(14) 0.5402(7) 0.030(4) Uiso 1 1 d
H6 H 0.1314(17) 0.2609(15) 0.5512(8) 0.041(4) Uiso 1 1 d
H5 H 0.2529(17) 0.3450(16) 0.5478(7) 0.040(4) Uiso 1 1 d
H12 H 0.2573(18) 0.3953(16) 0.3306(8) 0.046(4) Uiso 1 1 d
H11 H 0.3527(16) 0.2862(15) 0.3432(8) 0.040(4) Uiso 1 1 d
H14 H 0.1832(15) 0.4025(14) 0.4332(7) 0.036(4) Uiso 1 1 d
H10 H 0.1750(18) 0.2859(17) 0.2358(9) 0.049(5) Uiso 1 1 d
H13 H 0.3402(16) 0.3877(15) 0.4395(8) 0.039(4) Uiso 1 1 d
H9 H 0.013(2) 0.1580(19) 0.1986(11) 0.064(6) Uiso 1 1 d
H7 H -0.041(2) 0.030(2) 0.4290(11) 0.065(6) Uiso 1 1 d
H8 H -0.103(2) 0.0352(17) 0.2701(9) 0.051(5) Uiso 1 1 d

loop_
_atom_site_aniso_label
_atom_site_aniso_U_11
_atom_site_aniso_U_22
_atom_site_aniso_U_33
_atom_site_aniso_U_23
_atom_site_aniso_U_13
_atom_site_aniso_U_12
C10 0.0196(5) 0.0194(5) 0.0265(5) 0.0001(4) 0.0008(4) 0.0023(4)
C5 0.0227(5) 0.0257(5) 0.0248(5) -0.0012(4) 0.0009(4) 0.0042(4)
C13 0.0207(5) 0.0270(5) 0.0263(6) -0.0051(4) -0.0016(4) -0.0031(4)
C12 0.0205(5) 0.0259(6) 0.0291(6) -0.0016(4) -0.0009(4) 0.0023(4)
C9 0.0210(5) 0.0198(5) 0.0273(5) -0.0017(4) -0.0006(4) 0.0013(4)
C14 0.0264(6) 0.0266(6) 0.0306(6) -0.0088(4) -0.0016(4) 0.0039(5)
C11 0.0179(5) 0.0196(5) 0.0297(6) -0.0022(4) 0.0006(4) -0.0016(4)
C6 0.0328(6) 0.0293(6) 0.0282(6) 0.0044(5) 0.0047(5) 0.0075(5)
C8 0.0302(6) 0.0207(5) 0.0430(7) 0.0029(5) -0.0004(5) -0.0029(5)
C4 0.0260(6) 0.0326(6) 0.0330(6) -0.0061(5) -0.0029(5) 0.0050(5)
C7 0.0365(7) 0.0311(6) 0.0399(7) 0.0122(5) 0.0070(6) -0.0016(5)
C3 0.0418(8) 0.0480(8) 0.0358(7) -0.0140(6) -0.0114(6) 0.0083(6)
C1 0.0537(9) 0.0445(8) 0.0273(7) 0.0059(5) 0.0070(6) 0.0138(7)
C2 0.0586(10) 0.0545(9) 0.0266(7) -0.0074(6) -0.0070(6) 0.0208(7)
O1 0.0315(5) 0.0382(5) 0.0256(4) -0.0060(3) -0.0019(3) 0.0022(4)
C15 0.0339(7) 0.0488(8) 0.0281(7) 0.0015(5) -0.0044(5) 0.0021(6)
O3 0.0286(4) 0.0323(5) 0.0291(4) 0.0049(3) 0.0018(3) -0.0070(3)
O2 0.0283(4) 0.0314(5) 0.0297(4) -0.0015(3) 0.0062(3) 0.0044(3)
O4 0.0294(5) 0.0434(6) 0.0438(6) -0.0043(4) -0.0046(4) -0.0108(4)

loop_
_atom_type_symbol
_atom_type_description
_atom_type_scat_dispersion_real
_atom_type_scat_dispersion_imag
_atom_type_scat_source
C C 0.0033 0.0016 'International Tables Vol C Tables 4.2.6.8 and 6.1.1.4'
H H 0.0000 0.0000 'International Tables Vol C Tables 4.2.6.8 and 6.1.1.4'
O O 0.0106 0.0060 'International Tables Vol C Tables 4.2.6.8 and 6.1.1.4'

loop_
_geom_angle_atom_site_label_1
_geom_angle_atom_site_label_2
_geom_angle_atom_site_label_3
_geom_angle
O3 C10 C5 121.46(10)
O3 C10 C9 119.35(10)
C5 C10 C9 119.13(10)
C4 C5 C6 119.51(11)
C4 C5 C10 119.07(11)
C6 C5 C10 121.42(11)
O1 C13 C12 129.04(11)
O1 C13 C14 116.90(10)
C12 C13 C14 114.03(11)
C13 C12 C11 108.90(10)
C10 C9 C8 111.07(9)
C10 C9 C14 110.64(9)
C8 C9 C14 113.14(10)
C10 C9 C11 104.36(8)
C8 C9 C11 113.92(9)
C14 C9 C11 103.13(9)
C13 C14 C9 104.12(9)
O2 C11 C12 127.63(11)
O2 C11 C9 124.05(10)
C12 C11 C9 108.29(9)
C1 C6 C5 118.76(13)
C1 C6 C7 120.39(12)
C5 C6 C7 120.85(11)
C7 C8 C9 113.72(10)
O4 C4 C3 117.16(12)
O4 C4 C5 122.88(11)
C3 C4 C5 119.95(13)
C6 C7 C8 113.92(10)
C2 C3 C4 119.51(14)
C6 C1 C2 120.99(14)
C3 C2 C1 121.27(13)
C13 O1 C15 115.72(10)

loop_
_geom_bond_atom_site_label_1
_geom_bond_atom_site_label_2
_geom_bond_distance
C10 O3 1.2305(14)
C10 C5 1.4636(16)
C10 C9 1.5243(15)
C5 C4 1.4181(17)
C5 C6 1.4160(17)
C13 O1 1.3228(15)
C13 C12 1.3515(16)
C13 C14 1.4914(17)
C12 C11 1.4438(16)
C9 C8 1.5331(16)
C9 C14 1.5354(16)
C9 C11 1.5625(15)
C11 O2 1.2230(14)
C6 C1 1.3862(19)
C6 C7 1.5061(19)
C8 C7 1.522(2)
C4 O4 1.3475(17)
C4 C3 1.3937(19)
C3 C2 1.377(2)
C1 C2 1.383(2)
O1 C15 1.4403(17)
